data_1526301
loop_
_publ_author_name
'Healey, A.M.'
'Henry, P.F.'
'Weller, M.T.'
'Johnson, G.M.'
'Webster, M.'
'Genge, A.J.'

_publ_section_title
;
 The synthesis and characterisation of JBW-type zeolites. Part B:
 Sodium/rubidium aluminogermanate, Na2 Rb (Al3 Ge3 O12) * (H2 O)
;
_journal_name_full 'Microporous and Mesoporous Materials'
_journal_page_first 165
_journal_page_last 174
_journal_volume 37
_journal_year 2000
_chemical_formula_sum 'Al3 Ge3 H2 Na2 O13 Rb'
_chemical_name_systematic 'Na2 Rb (Al3 Ge3 O12) (H2 O)'
_space_group_IT_number 31
_symmetry_space_group_name_Hall 'P 2ac -2'
_symmetry_space_group_name_H-M 'P m n 21'
_cell_angle_alpha 90
_cell_angle_beta 90
_cell_angle_gamma 90
_cell_formula_units_Z 2
_cell_length_a 15.6241
_cell_length_b 8.2586
_cell_length_c 5.2442
_cell_volume 676.676
_citation_journal_id_ASTM MIMMFJ
_cod_data_source_file Healey_MIMMFJ_2000_238.cif
_cod_data_source_block H2Al3Ge3Na2O13Rb1
_cod_original_cell_volume 676.6759
_cod_original_formula_sum 'H2 Al3 Ge3 Na2 O13 Rb1'
_cod_database_code 1526301

loop_
_symmetry_equiv_pos_as_xyz
x,y,z
-x+1/2,-y,z+1/2
-x,y,z
x+1/2,-y,z+1/2

loop_
_atom_site_label
_atom_site_type_symbol
_atom_site_fract_x
_atom_site_fract_y
_atom_site_fract_z
_atom_site_occupancy
_atom_site_U_iso_or_equiv
O6 O-2 0.41138 0.7852 0.06384 1 0.0
Ge1 Ge+4 0.35658 0.61156 0.97164 1 0.0
Ge2 Ge+4 0.5 0.10852 0.47026 1 0.0
O5 O-2 0.38795 0.55384 0.66467 1 0.0
O1 O-2 0.5 0.92946 0.63686 1 0.0
Na2 Na+1 0.5 0.3289 0.93041 1 0.0
O8 O-2 0.25256 0.06468 0.89186 0.5 0.0
O3 O-2 0.25024 0.65447 0.00447 1 0.0
O2 O-2 0.41173 0.22099 0.56398 1 0.0
Na1 Na+1 0.5 0.67512 0.43174 1 0.0
Al1 Al+3 0.14401 0.60646 0.9709 1 0.0
O7 O-2 0.5 0.07604 0.14031 1 0.0
Rb1 Rb+1 0.25256 0.06468 0.89186 0.5 0.0
Al2 Al+3 0.5 0.89613 0.96238 1 0.0
O4 O-2 0.38938 0.45371 0.164 1 0.0
